data_1558016
loop_
_publ_author_name
'M\"uller, Matthias'
'Karttunen, Antti J.'
'Buchner, Magnus R.'

_publ_section_title
;
 Speciation of Be2+ in acidic liquid ammonia and formation of tetra- and
 octanuclear beryllium amido clusters
;
_journal_issue 21
_journal_name_full 'Chemical Science'
_journal_page_first 5415
_journal_page_last 5422
_journal_paper_doi 10.1039/D0SC01112F
_journal_volume 11
_journal_year 2020
_chemical_formula_sum 'Be4 Cl2 H36 N14'
_chemical_formula_weight 339.37
_space_group_crystal_system trigonal
_space_group_IT_number 143
_space_group_name_Hall 'P 3'
_space_group_name_H-M_alt 'P 3'
_atom_sites_solution_hydrogens difmap
_audit_creation_method SHELXL-2014/7
_audit_update_record
;
2020-02-06 deposited with the CCDC.	2020-05-04 downloaded from the CCDC.
;
_cell_angle_alpha 90
_cell_angle_beta 90
_cell_angle_gamma 120
_cell_formula_units_Z 3
_cell_length_a 13.93420(10)
_cell_length_b 13.93420(10)
_cell_length_c 8.37270(10)
_cell_measurement_reflns_used 25538
_cell_measurement_temperature 100(2)
_cell_measurement_theta_max 150.10
_cell_measurement_theta_min 7.04
_cell_volume 1407.86(2)
_computing_structure_refinement 'SHELXL-2014/7 (Sheldrick, 2014)'
_diffrn_ambient_temperature 100(2)
_diffrn_detector_area_resol_mean 5.81
_diffrn_measured_fraction_theta_full 1.000
_diffrn_measured_fraction_theta_max 0.998
_diffrn_measurement_device_type 'STOE STADIVARI'
_diffrn_measurement_method 'rotation method, \w scans'
_diffrn_radiation_type CuK\a
_diffrn_radiation_wavelength 1.54178
_diffrn_reflns_av_R_equivalents 0.0198
_diffrn_reflns_av_unetI/netI 0.0173
_diffrn_reflns_Laue_measured_fraction_full 1.000
_diffrn_reflns_Laue_measured_fraction_max 0.998
_diffrn_reflns_limit_h_max 17
_diffrn_reflns_limit_h_min -17
_diffrn_reflns_limit_k_max 17
_diffrn_reflns_limit_k_min -17
_diffrn_reflns_limit_l_max 6
_diffrn_reflns_limit_l_min -10
_diffrn_reflns_number 19167
_diffrn_reflns_point_group_measured_fraction_full 1.000
_diffrn_reflns_point_group_measured_fraction_max 0.995
_diffrn_reflns_theta_full 67.679
_diffrn_reflns_theta_max 78.738
_diffrn_reflns_theta_min 3.663
_diffrn_source 'GeniX 3D HF Cu'
_exptl_absorpt_coefficient_mu 3.195
_exptl_absorpt_correction_type multi-scan
_exptl_absorpt_process_details
;
STOE LANA, absorption correction by scaling of reflection intensities.
J. Koziskova, F. Hahn, J. Richter, J. Kozisek, "Comparison of different
absorption corrections on the model structure of tetrakis(\m~2~-acetato)-
diaqua-di-copper(II)", Acta Chimica Slovaca, vol. 9, no. 2, 2016, pp. 136 - 140.
Afterwards a spherical absorption correction was performed within STOE LANA.
;
_exptl_crystal_colour colorless
_exptl_crystal_density_diffrn 1.201
_exptl_crystal_description block
_exptl_crystal_F_000 552
_exptl_crystal_size_max 0.05
_exptl_crystal_size_mid 0.05
_exptl_crystal_size_min 0.04
_exptl_transmission_factor_max 0.3535
_exptl_transmission_factor_min 0.0892
_refine_diff_density_max 0.178
_refine_diff_density_min -0.120
_refine_diff_density_rms 0.032
_refine_ls_abs_structure_details
;
 Flack x determined using 1127 quotients [(I+)-(I-)]/[(I+)+(I-)]
 (Parsons, Flack and Wagner, Acta Cryst. B69 (2013) 249-259).
;
_refine_ls_abs_structure_Flack 0.126(8)
_refine_ls_extinction_coef 0.00106(11)
_refine_ls_extinction_expression Fc^*^=kFc[1+0.001xFc^2^\l^3^/sin(2\q)]^-1/4^
_refine_ls_extinction_method 'SHELXL-2014/7 (Sheldrick 2014'
_refine_ls_goodness_of_fit_ref 1.028
_refine_ls_hydrogen_treatment refall
_refine_ls_matrix_type full
_refine_ls_number_parameters 327
_refine_ls_number_reflns 3314
_refine_ls_number_restraints 1
_refine_ls_restrained_S_all 1.028
_refine_ls_R_factor_all 0.0189
_refine_ls_R_factor_gt 0.0175
_refine_ls_shift/su_max 0.000
_refine_ls_shift/su_mean 0.000
_refine_ls_structure_factor_coef Fsqd
_refine_ls_weighting_details 'w=1/[\s^2^(Fo^2^)+(0.0258P)^2^] where P=(Fo^2^+2Fc^2^)/3'
_refine_ls_weighting_scheme calc
_refine_ls_wR_factor_gt 0.0392
_refine_ls_wR_factor_ref 0.0395
_reflns_Friedel_coverage 0.993
_reflns_Friedel_fraction_full 1.000
_reflns_Friedel_fraction_max 0.991
_reflns_number_gt 3183
_reflns_number_total 3314
_reflns_threshold_expression 'I > 2\s(I)'
_cod_data_source_file d0sc01112f2.cif
_cod_data_source_block 11
_cod_depositor_comments
;Adding full bibliography for 1558013--1558021.cif.

 Adding full bibliography for 1558013--1558021.cif.
;
_cod_original_cell_volume 1407.86(3)
_cod_original_formula_sum 'Be4 H36 Cl2 N14'
_cod_database_code 1558016
_shelx_shelxl_version_number 2014/7
_shelx_space_group_comment
;
The symmetry employed for this shelxl refinement is uniquely defined
by the following loop, which should always be used as a source of
symmetry information in preference to the above space-group names.
They are only intended as comments.
;

loop_
_space_group_symop_operation_xyz
'x, y, z'
'-y, x-y, z'
'-x+y, -x, z'

loop_
_atom_site_label
_atom_site_type_symbol
_atom_site_fract_x
_atom_site_fract_y
_atom_site_fract_z
_atom_site_U_iso_or_equiv
_atom_site_adp_type
_atom_site_occupancy
_atom_site_site_symmetry_order
_atom_site_calc_flag
_atom_site_refinement_flags_posn
_atom_site_refinement_flags_adp
_atom_site_refinement_flags_occupancy
_atom_site_disorder_assembly
_atom_site_disorder_group
Cl1 Cl 0.25422(4) 0.23366(4) -0.12249(4) 0.01694(12) Uani 1 1 d . . . . .
Cl2 Cl 0.35852(4) -0.07644(4) 0.54095(4) 0.01520(11) Uani 1 1 d . . . . .
N1 N 0.05752(16) 0.13311(16) 0.5270(2) 0.0136(3) Uani 1 1 d . . . . .
N2 N 0.13412(17) 0.07425(16) 0.2558(2) 0.0150(3) Uani 1 1 d . . . . .
N3 N 0.38682(15) 0.58672(15) 0.1864(2) 0.0128(3) Uani 1 1 d . . . . .
N4 N 0.25596(15) 0.53304(16) -0.0855(2) 0.0127(3) Uani 1 1 d . . . . .
N5 N 0.59462(16) 0.39458(17) 0.5680(2) 0.0137(4) Uani 1 1 d . . . . .
N6 N 0.53292(18) 0.25976(17) 0.8420(2) 0.0132(4) Uani 1 1 d . . . . .
N7 N 0.0000 0.0000 0.8093(3) 0.0138(5) Uani 1 3 d S T P . .
N8 N 0.12357(16) 0.27429(13) 0.2533(2) 0.0227(3) Uani 1 1 d . . . . .
N9 N 0.3333 0.6667 0.4686(3) 0.0129(4) Uani 1 3 d S T P . .
N10 N 0.44944(12) 0.50962(12) -0.09428(18) 0.0147(3) Uani 1 1 d . . . . .
N11 N 0.6667 0.3333 1.1239(3) 0.0167(5) Uani 1 3 d S T P . .
N12 N 0.39209(12) 0.18484(12) 0.56763(18) 0.0147(3) Uani 1 1 d . . . . .
N13 N 0.43914(18) 0.0919(2) 0.1875(3) 0.0215(4) Uani 1 1 d . . . . .
N14 N 0.4081(2) 0.3128(2) 0.2355(3) 0.0207(4) Uani 1 1 d . . . . .
N15 N 0.30839(18) 0.3957(2) 0.5218(3) 0.0194(5) Uani 1 1 d . . . . .
N16 N 0.0223(2) 0.2754(2) -0.1018(3) 0.0230(5) Uani 1 1 d . . . . .
Be1 Be 0.0000 0.0000 0.5950(4) 0.0129(6) Uani 1 3 d S T P . .
Be2 Be 0.05939(18) 0.13367(18) 0.3228(3) 0.0148(4) Uani 1 1 d . . . . .
Be3 Be 0.3333 0.6667 0.2533(4) 0.0120(6) Uani 1 3 d S T P . .
Be4 Be 0.38921(17) 0.58919(16) -0.0187(3) 0.0128(4) Uani 1 1 d . . . . .
Be5 Be 0.53261(17) 0.26090(16) 0.6369(3) 0.0134(4) Uani 1 1 d . . . . .
Be6 Be 0.6667 0.3333 0.9086(4) 0.0139(6) Uani 1 3 d S T P . .
H1A H 0.022(2) 0.162(2) 0.565(3) 0.029(7) Uiso 1 1 d . . . . .
H1B H 0.123(2) 0.174(2) 0.571(3) 0.029(7) Uiso 1 1 d . . . . .
H2A H 0.141(3) 0.076(3) 0.162(4) 0.039(9) Uiso 1 1 d . . . . .
H2B H 0.200(2) 0.110(2) 0.282(3) 0.034(7) Uiso 1 1 d . . . . .
H3A H 0.344(2) 0.516(2) 0.224(3) 0.029(6) Uiso 1 1 d . . . . .
H3B H 0.452(2) 0.609(2) 0.234(3) 0.021(6) Uiso 1 1 d . . . . .
H4A H 0.255(2) 0.531(2) -0.188(3) 0.029(7) Uiso 1 1 d . . . . .
H4B H 0.2187(19) 0.468(2) -0.055(3) 0.023(6) Uiso 1 1 d . . . . .
H6A H 0.505(2) 0.192(2) 0.876(3) 0.032(7) Uiso 1 1 d . . . . .
H6B H 0.487(2) 0.282(2) 0.877(3) 0.032(7) Uiso 1 1 d . . . . .
H7 H 0.062(2) 0.057(2) 0.850(3) 0.025(7) Uiso 1 1 d . . . . .
H5A H 0.559(2) 0.429(2) 0.589(3) 0.025(6) Uiso 1 1 d . . . . .
H5B H 0.592(2) 0.392(2) 0.472(3) 0.026(6) Uiso 1 1 d . . . . .
H9 H 0.338(2) 0.7297(19) 0.506(3) 0.019(6) Uiso 1 1 d . . . . .
H8A H 0.116(3) 0.280(4) 0.165(5) 0.082(13) Uiso 1 1 d . . . . .
H8B H 0.190(3) 0.310(3) 0.284(4) 0.050(9) Uiso 1 1 d . . . . .
H8C H 0.094(3) 0.313(3) 0.300(4) 0.070(10) Uiso 1 1 d . . . . .
H11 H 0.7325(19) 0.343(3) 1.157(3) 0.039(7) Uiso 1 1 d . . . . .
H10A H 0.477(2) 0.535(2) -0.191(3) 0.037(7) Uiso 1 1 d . . . . .
H10B H 0.396(2) 0.436(2) -0.103(3) 0.032(6) Uiso 1 1 d . . . . .
H10C H 0.502(2) 0.513(2) -0.038(3) 0.023(6) Uiso 1 1 d . . . . .
H12A H 0.387(2) 0.210(2) 0.467(3) 0.037(7) Uiso 1 1 d . . . . .
H12B H 0.374(2) 0.117(2) 0.562(3) 0.034(7) Uiso 1 1 d . . . . .
H12C H 0.349(2) 0.1953(19) 0.637(3) 0.026(6) Uiso 1 1 d . . . . .
H13A H 0.387(3) 0.054(3) 0.124(4) 0.039(9) Uiso 1 1 d . . . . .
H13B H 0.426(2) 0.056(3) 0.268(4) 0.028(7) Uiso 1 1 d . . . . .
H13C H 0.425(2) 0.150(3) 0.213(3) 0.034(9) Uiso 1 1 d . . . . .
H14A H 0.464(2) 0.362(2) 0.210(3) 0.016(7) Uiso 1 1 d . . . . .
H14B H 0.373(3) 0.333(3) 0.307(4) 0.040(9) Uiso 1 1 d . . . . .
H14C H 0.362(2) 0.291(2) 0.138(4) 0.036(8) Uiso 1 1 d . . . . .
H15A H 0.305(3) 0.355(3) 0.589(4) 0.042(10) Uiso 1 1 d . . . . .
H15B H 0.374(3) 0.463(3) 0.519(4) 0.040(10) Uiso 1 1 d . . . . .
H15C H 0.250(3) 0.410(3) 0.529(4) 0.035(9) Uiso 1 1 d . . . . .
H16A H 0.026(2) 0.312(2) -0.199(3) 0.029(8) Uiso 1 1 d . . . . .
H16B H 0.067(3) 0.256(3) -0.118(4) 0.040(10) Uiso 1 1 d . . . . .
H16C H -0.040(3) 0.216(3) -0.117(4) 0.022(8) Uiso 1 1 d . . . . .

loop_
_atom_site_aniso_label
_atom_site_aniso_U_11
_atom_site_aniso_U_22
_atom_site_aniso_U_33
_atom_site_aniso_U_23
_atom_site_aniso_U_13
_atom_site_aniso_U_12
Cl1 0.0154(2) 0.0151(2) 0.0178(3) -0.00010(17) -0.00157(18) 0.00581(18)
Cl2 0.0162(2) 0.0134(2) 0.0164(3) -0.00047(16) -0.00020(17) 0.00770(18)
N1 0.0144(7) 0.0131(7) 0.0140(7) -0.0009(6) -0.0014(6) 0.0074(6)
N2 0.0142(7) 0.0170(8) 0.0125(7) 0.0021(6) 0.0018(6) 0.0069(6)
N3 0.0143(8) 0.0129(8) 0.0124(8) 0.0011(6) -0.0004(6) 0.0078(6)
N4 0.0124(7) 0.0117(7) 0.0129(7) -0.0008(5) -0.0009(6) 0.0052(6)
N5 0.0138(9) 0.0148(9) 0.0144(10) 0.0005(6) 0.0005(7) 0.0085(8)
N6 0.0119(8) 0.0134(9) 0.0143(9) 0.0020(6) 0.0021(6) 0.0064(7)
N7 0.0141(7) 0.0141(7) 0.0133(12) 0.000 0.000 0.0070(3)
N8 0.0281(9) 0.0151(7) 0.0200(8) 0.0023(6) -0.0041(7) 0.0070(7)
N9 0.0131(7) 0.0131(7) 0.0125(11) 0.000 0.000 0.0066(3)
N10 0.0156(7) 0.0148(7) 0.0148(6) -0.0008(5) -0.0002(6) 0.0085(6)
N11 0.0178(7) 0.0178(7) 0.0144(13) 0.000 0.000 0.0089(4)
N12 0.0131(7) 0.0137(7) 0.0170(7) -0.0001(5) -0.0002(5) 0.0065(6)
N13 0.0197(9) 0.0232(10) 0.0216(10) 0.0055(8) 0.0039(7) 0.0107(8)
N14 0.0206(10) 0.0208(10) 0.0207(10) 0.0011(7) -0.0013(7) 0.0105(8)
N15 0.0199(11) 0.0173(10) 0.0195(11) 0.0007(8) -0.0023(7) 0.0081(8)
N16 0.0231(12) 0.0191(10) 0.0205(12) -0.0020(8) 0.0006(8) 0.0060(9)
Be1 0.0136(9) 0.0136(9) 0.0115(15) 0.000 0.000 0.0068(5)
Be2 0.0159(9) 0.0127(9) 0.0144(9) 0.0015(7) -0.0005(7) 0.0060(8)
Be3 0.0124(9) 0.0124(9) 0.0111(15) 0.000 0.000 0.0062(5)
Be4 0.0139(9) 0.0128(9) 0.0132(9) -0.0011(7) 0.0003(7) 0.0080(7)
Be5 0.0112(8) 0.0136(9) 0.0152(9) -0.0007(7) -0.0014(7) 0.0062(8)
Be6 0.0140(9) 0.0140(9) 0.0139(16) 0.000 0.000 0.0070(5)

loop_
_atom_type_symbol
_atom_type_description
_atom_type_scat_dispersion_real
_atom_type_scat_dispersion_imag
_atom_type_scat_source
Be Be 0.0038 0.0014 'International Tables Vol C Tables 4.2.6.8 and 6.1.1.4'
H H 0.0000 0.0000 'International Tables Vol C Tables 4.2.6.8 and 6.1.1.4'
N N 0.0311 0.0180 'International Tables Vol C Tables 4.2.6.8 and 6.1.1.4'
Cl Cl 0.3639 0.7018 'International Tables Vol C Tables 4.2.6.8 and 6.1.1.4'

loop_
_geom_angle_atom_site_label_1
_geom_angle_atom_site_label_2
_geom_angle_atom_site_label_3
_geom_angle
_geom_angle_site_symmetry_1
_geom_angle_site_symmetry_3
_geom_angle_publ_flag
Be1 N1 Be2 109.62(17) . . ?
Be1 N1 H1A 108.9(17) . . ?
Be2 N1 H1A 112.9(17) . . ?
Be1 N1 H1B 109.6(17) . . ?
Be2 N1 H1B 114.0(18) . . ?
H1A N1 H1B 102(2) . . ?
Be2 N2 Be2 109.55(17) 3 . ?
Be2 N2 H2A 110(2) 3 . ?
Be2 N2 H2A 114(2) . . ?
Be2 N2 H2B 111.3(18) 3 . ?
Be2 N2 H2B 112.2(18) . . ?
H2A N2 H2B 99(3) . . ?
Be3 N3 Be4 108.90(16) . . ?
Be3 N3 H3A 108.6(15) . . ?
Be4 N3 H3A 111.2(15) . . ?
Be3 N3 H3B 109.0(16) . . ?
Be4 N3 H3B 115.6(17) . . ?
H3A N3 H3B 103(2) . . ?
Be4 N4 Be4 109.71(16) . 3_565 ?
Be4 N4 H4A 109.7(18) . . ?
Be4 N4 H4A 109.8(18) 3_565 . ?
Be4 N4 H4B 110.1(17) . . ?
Be4 N4 H4B 110.9(16) 3_565 . ?
H4A N4 H4B 107(2) . . ?
Be5 N5 Be5 109.75(17) . 3_665 ?
Be5 N5 H5A 114.7(16) . . ?
Be5 N5 H5A 111.1(16) 3_665 . ?
Be5 N5 H5B 107.9(18) . . ?
Be5 N5 H5B 112.0(17) 3_665 . ?
H5A N5 H5B 101(2) . . ?
Be6 N6 Be5 109.13(18) . . ?
Be6 N6 H6A 108.0(17) . . ?
Be5 N6 H6A 109.7(16) . . ?
Be6 N6 H6B 116.3(17) . . ?
Be5 N6 H6B 108.6(16) . . ?
H6A N6 H6B 105(2) . . ?
Be1 N7 H7 112.2(15) . . ?
Be2 N8 H8A 114(3) . . ?
Be2 N8 H8B 111(2) . . ?
H8A N8 H8B 114(4) . . ?
Be2 N8 H8C 113(2) . . ?
H8A N8 H8C 102(4) . . ?
H8B N8 H8C 102(3) . . ?
Be3 N9 H9 110.6(14) . . ?
Be4 N10 H10A 108.8(18) . . ?
Be4 N10 H10B 110.6(15) . . ?
H10A N10 H10B 108(2) . . ?
Be4 N10 H10C 115.3(17) . . ?
H10A N10 H10C 107(2) . . ?
H10B N10 H10C 107(2) . . ?
Be6 N11 H11 108.1(15) . . ?
Be5 N12 H12A 109.6(17) . . ?
Be5 N12 H12B 107.6(17) . . ?
H12A N12 H12B 109(2) . . ?
Be5 N12 H12C 108.5(16) . . ?
H12A N12 H12C 110(2) . . ?
H12B N12 H12C 112(2) . . ?
H13A N13 H13B 106(3) . . ?
H13A N13 H13C 101(3) . . ?
H13B N13 H13C 106(3) . . ?
H14A N14 H14B 111(3) . . ?
H14A N14 H14C 105(3) . . ?
H14B N14 H14C 105(3) . . ?
H15A N15 H15B 115(3) . . ?
H15A N15 H15C 111(3) . . ?
H15B N15 H15C 108(3) . . ?
H16A N16 H16B 101(3) . . ?
H16A N16 H16C 98(3) . . ?
H16B N16 H16C 104(3) . . ?
N1 Be1 N1 109.48(12) . 2 ?
N1 Be1 N1 109.48(12) . 3 ?
N1 Be1 N1 109.48(12) 2 3 ?
N1 Be1 N7 109.46(12) . . ?
N1 Be1 N7 109.46(12) 2 . ?
N1 Be1 N7 109.46(12) 3 . ?
N1 Be2 N2 108.42(15) . 2 ?
N1 Be2 N2 109.66(14) . . ?
N2 Be2 N2 110.08(18) 2 . ?
N1 Be2 N8 109.10(14) . . ?
N2 Be2 N8 110.37(14) 2 . ?
N2 Be2 N8 109.20(14) . . ?
N3 Be3 N3 109.88(12) . 3_565 ?
N3 Be3 N3 109.88(12) . 2_665 ?
N3 Be3 N3 109.88(12) 3_565 2_665 ?
N3 Be3 N9 109.06(12) . . ?
N3 Be3 N9 109.06(12) 3_565 . ?
N3 Be3 N9 109.06(12) 2_665 . ?
N4 Be4 N4 110.02(17) . 2_665 ?
N4 Be4 N3 108.20(14) . . ?
N4 Be4 N3 110.08(14) 2_665 . ?
N4 Be4 N10 109.65(13) . . ?
N4 Be4 N10 108.53(13) 2_665 . ?
N3 Be4 N10 110.37(13) . . ?
N5 Be5 N5 108.82(18) . 2_655 ?
N5 Be5 N6 110.14(14) . . ?
N5 Be5 N6 109.08(14) 2_655 . ?
N5 Be5 N12 109.96(13) . . ?
N5 Be5 N12 109.87(14) 2_655 . ?
N6 Be5 N12 108.96(14) . . ?
N6 Be6 N6 109.90(13) 2_655 3_665 ?
N6 Be6 N6 109.90(13) 2_655 . ?
N6 Be6 N6 109.90(13) 3_665 . ?
N6 Be6 N11 109.04(13) 2_655 . ?
N6 Be6 N11 109.04(13) 3_665 . ?
N6 Be6 N11 109.04(13) . . ?

loop_
_geom_bond_atom_site_label_1
_geom_bond_atom_site_label_2
_geom_bond_distance
_geom_bond_site_symmetry_2
_geom_bond_publ_flag
N1 Be1 1.709(2) . ?
N1 Be2 1.710(3) . ?
N1 H1A 0.83(3) . ?
N1 H1B 0.88(3) . ?
N2 Be2 1.710(3) 3 ?
N2 Be2 1.717(3) . ?
N2 H2A 0.79(3) . ?
N2 H2B 0.82(3) . ?
N3 Be3 1.715(2) . ?
N3 Be4 1.718(3) . ?
N3 H3A 0.91(3) . ?
N3 H3B 0.89(3) . ?
N4 Be4 1.709(3) . ?
N4 Be4 1.715(3) 3_565 ?
N4 H4A 0.86(3) . ?
N4 H4B 0.83(2) . ?
N5 Be5 1.714(3) . ?
N5 Be5 1.715(3) 3_665 ?
N5 H5A 0.86(3) . ?
N5 H5B 0.81(3) . ?
N6 Be6 1.710(2) . ?
N6 Be5 1.717(3) . ?
N6 H6A 0.87(3) . ?
N6 H6B 0.89(3) . ?
N7 Be1 1.794(4) . ?
N7 H7 0.89(2) . ?
N8 Be2 1.796(3) . ?
N8 H8A 0.76(4) . ?
N8 H8B 0.84(4) . ?
N8 H8C 0.92(4) . ?
N9 Be3 1.803(4) . ?
N9 H9 0.90(2) . ?
N10 Be4 1.807(2) . ?
N10 H10A 0.89(3) . ?
N10 H10B 0.92(2) . ?
N10 H10C 0.85(3) . ?
N11 Be6 1.802(4) . ?
N11 H11 0.90(2) . ?
N12 Be5 1.794(3) . ?
N12 H12A 0.92(3) . ?
N12 H12B 0.85(3) . ?
N12 H12C 0.90(3) . ?
N13 H13A 0.84(3) . ?
N13 H13B 0.81(3) . ?
N13 H13C 0.95(3) . ?
N14 H14A 0.76(3) . ?
N14 H14B 0.91(3) . ?
N14 H14C 0.99(3) . ?
N15 H15A 0.78(4) . ?
N15 H15B 0.92(4) . ?
N15 H15C 0.93(3) . ?
N16 H16A 0.95(3) . ?
N16 H16B 0.81(4) . ?
N16 H16C 0.86(3) . ?
Be1 N1 1.709(2) 2 ?
Be1 N1 1.709(2) 3 ?
Be2 N2 1.710(3) 2 ?
Be3 N3 1.715(2) 3_565 ?
Be3 N3 1.715(2) 2_665 ?
Be4 N4 1.715(3) 2_665 ?
Be5 N5 1.715(3) 2_655 ?
Be6 N6 1.710(2) 2_655 ?
Be6 N6 1.710(2) 3_665 ?

loop_
_geom_hbond_atom_site_label_D
_geom_hbond_atom_site_label_H
_geom_hbond_atom_site_label_A
_geom_hbond_distance_DH
_geom_hbond_distance_HA
_geom_hbond_distance_DA
_geom_hbond_angle_DHA
_geom_hbond_site_symmetry_A
N3 H3B Cl2 0.89(3) 2.93(3) 3.6970(18) 145(2) 3_665
N6 H6B Cl1 0.89(3) 2.97(3) 3.727(2) 145(2) 1_556
N7 H7 Cl1 0.89(2) 2.59(2) 3.4557(7) 163(2) 1_556
N5 H5A Cl2 0.86(3) 2.95(2) 3.671(2) 143(2) 3_665
N9 H9 Cl2 0.90(2) 2.59(2) 3.4708(7) 165.8(19) 1_565
N8 H8A N16 0.76(4) 2.57(4) 3.294(3) 161(4) .
N8 H8B N15 0.84(4) 2.48(3) 3.193(3) 143(3) .
N8 H8C Cl2 0.92(4) 2.73(4) 3.5657(19) 153(3) 2
N11 H11 N13 0.90(2) 2.43(2) 3.315(2) 166(2) 2_656
N10 H10A Cl2 0.89(3) 2.63(3) 3.5127(16) 170(2) 3_664
N10 H10B Cl1 0.92(2) 2.51(3) 3.4324(16) 179(2) .
N10 H10C N13 0.85(3) 2.65(3) 3.475(3) 163(2) 3_665
N12 H12A N14 0.92(3) 2.34(3) 3.250(3) 167(2) .
N12 H12B Cl2 0.85(3) 2.60(3) 3.4381(15) 169(2) .
N12 H12C Cl1 0.90(3) 2.61(3) 3.4917(15) 169(2) 1_556
N13 H13A N16 0.84(3) 2.49(4) 3.316(4) 167(3) 3
N13 H13B Cl2 0.81(3) 2.78(3) 3.590(2) 174(3) .
N13 H13C N14 0.95(3) 2.40(3) 3.340(4) 170(2) .
N14 H14B N15 0.91(3) 2.36(3) 3.259(3) 170(3) .
N14 H14C Cl1 0.99(3) 2.54(3) 3.526(2) 175(2) .
N15 H15A Cl1 0.78(4) 2.83(3) 3.582(3) 163(3) 1_556
N15 H15B Cl2 0.92(4) 2.59(4) 3.507(2) 172(3) 3_665
N15 H15C Cl2 0.93(3) 2.61(3) 3.541(2) 176(3) 2
N16 H16A Cl2 0.95(3) 2.64(3) 3.575(3) 169(2) 2_554
N16 H16B Cl1 0.81(4) 2.78(4) 3.562(3) 165(3) .
N16 H16C Cl1 0.86(3) 2.71(3) 3.563(2) 172(3) 2
